data_4302838
loop_
_publ_author_name
'Tetsuya Sato'
'Koshiro Nishi'
'Seiichiro Iijima'
'Masaaki Kojima'
'Naohide Matsumoto'

_publ_contact_author_email naohide@aster.sci.kumamoto-u.ac.jp
_publ_contact_author_fax 81-96-342-3390
_publ_contact_author_name 'Naohide Matsumoto'
_publ_contact_author_phone 81-96-342-3390
_publ_section_title
;
One-Step and Two-Step Spin-Crossover Iron(II) Complexes of
((2-Methylimidazol-4-yl)methylidene)histamine
;
_journal_name_full 'Inorganic Chemistry'
_journal_page_first 7211
_journal_page_last 7229
_journal_paper_doi 10.1021/ic9006197
_journal_volume 48
_journal_year 2009
_chemical_formula_moiety 'C23 H35 Cl2 Fe N10 O5.50 '
_chemical_formula_sum 'C23 H35 Cl2 Fe N10 O5.5'
_chemical_formula_weight 666.35
_space_group_IT_number 14
_symmetry_cell_setting monoclinic
_symmetry_Int_Tables_number 14
_symmetry_space_group_name_Hall '-P 2yn'
_symmetry_space_group_name_H-M 'P 1 21/n 1'
_cell_angle_alpha 90.0000
_cell_angle_beta 96.408(16)
_cell_angle_gamma 90.0000
_cell_formula_units_Z 4
_cell_length_a 12.282(6)
_cell_length_b 19.358(6)
_cell_length_c 12.971(5)
_cell_measurement_reflns_used 16529
_cell_measurement_temperature 296.1
_cell_measurement_theta_max 27.5
_cell_measurement_theta_min 3.0
_cell_volume 3065(2)
_computing_cell_refinement PROCESS-AUTO
_computing_data_collection PROCESS-AUTO
_computing_data_reduction CrystalStructure
_computing_publication_material 'CrystalStructure 3.8'
_computing_structure_refinement CRYSTALS
_computing_structure_solution SIR92
_diffrn_detector_area_resol_mean 10.00
_diffrn_measured_fraction_theta_full 0.998
_diffrn_measured_fraction_theta_max 0.998
_diffrn_measurement_device_type 'Rigaku RAXIS-RAPID'
_diffrn_measurement_method \w
_diffrn_radiation_type 'Mo K\a'
_diffrn_radiation_wavelength 0.71075
_diffrn_reflns_av_R_equivalents 0.041
_diffrn_reflns_limit_h_max 15
_diffrn_reflns_limit_h_min -15
_diffrn_reflns_limit_k_max 23
_diffrn_reflns_limit_k_min -25
_diffrn_reflns_limit_l_max 16
_diffrn_reflns_limit_l_min -16
_diffrn_reflns_number 29106
_diffrn_reflns_theta_full 27.48
_diffrn_reflns_theta_max 27.48
_exptl_absorpt_coefficient_mu 0.718
_exptl_absorpt_correction_T_max 0.811
_exptl_absorpt_correction_T_min 0.482
_exptl_absorpt_correction_type multi-scan
_exptl_absorpt_process_details
;
    Higashi, T. (1995). Program for Absorption Correction.
    Rigaku Corporation, Tokyo, Japan.
;
_exptl_crystal_colour red
_exptl_crystal_density_diffrn 1.444
_exptl_crystal_density_method 'not measured'
_exptl_crystal_description block
_exptl_crystal_F_000 1388.00
_exptl_crystal_size_max 0.48
_exptl_crystal_size_mid 0.47
_exptl_crystal_size_min 0.29
_refine_diff_density_max 0.71
_refine_diff_density_min -0.30
_refine_ls_extinction_method none
_refine_ls_goodness_of_fit_ref 1.002
_refine_ls_hydrogen_treatment refall
_refine_ls_number_parameters 407
_refine_ls_number_reflns 3422
_refine_ls_R_factor_gt 0.0569
_refine_ls_shift/su_max 0.0000
_refine_ls_structure_factor_coef Fsqd
_refine_ls_weighting_details 'w = 1/[0.0041Fo^2^ + 1.0000\s(Fo^2^)]/(4Fo^2^)'
_refine_ls_weighting_scheme calc
_refine_ls_wR_factor_ref 0.1629
_reflns_number_gt 3395
_reflns_number_total 7004
_reflns_threshold_expression F^2^>2.0\s(F^2^)
_cod_data_source_file ic9006197_si_002_10.cif
_cod_data_source_block '_Fe(H2L)2ClClO41-PrOH'
_cod_original_cell_volume 3064(2)
_cod_original_formula_sum 'C23 H35 Cl2 Fe N10 O5.50 '
_cod_database_code 4302838

loop_
_symmetry_equiv_pos_site_id
_symmetry_equiv_pos_as_xyz
1 +X,+Y,+Z
2 1/2-X,1/2+Y,1/2-Z
3 -X,-Y,-Z
4 1/2+X,1/2-Y,1/2+Z

loop_
_atom_site_label
_atom_site_type_symbol
_atom_site_fract_x
_atom_site_fract_y
_atom_site_fract_z
_atom_site_U_iso_or_equiv
_atom_site_adp_type
_atom_site_occupancy
_atom_site_symmetry_multiplicity
_atom_site_calc_flag
_atom_site_refinement_flags
_atom_site_disorder_assembly
_atom_site_disorder_group
Fe(1) Fe 0.65055(6) 0.24792(3) 0.39136(5) 0.0595(2) Uani 1.00 1 d . . .
Cl(1) Cl 0.14833(16) 0.43638(9) 0.36504(16) 0.1142(6) Uani 1.00 1 d . . .
Cl(2) Cl 0.22436(11) 0.04460(7) 0.46455(11) 0.0729(4) Uani 1.00 1 d . . .
O(1) O 0.1220(3) 0.0266(2) 0.4966(4) 0.1195(17) Uani 1.00 1 d . . .
O(2) O 0.3028(5) 0.0247(3) 0.5427(6) 0.203(3) Uani 1.00 1 d . . .
O(3) O 0.2355(4) 0.1160(2) 0.4547(4) 0.1297(19) Uani 1.00 1 d . . .
O(4) O 0.2450(7) 0.0087(4) 0.3825(6) 0.249(4) Uani 1.00 1 d . . .
O(5) O 0.7316(10) 0.0002(6) 0.1496(17) 0.428(9) Uani 1.00 1 d . . .
O(6) O 0.9506(15) 0.4619(8) 0.4661(13) 0.224(6) Uiso 0.50 1 d P . .
N(1) N 0.5063(6) 0.0809(5) 0.1990(7) 0.155(3) Uani 1.00 1 d . . .
N(2) N 0.5738(3) 0.1643(2) 0.2964(4) 0.0867(16) Uani 1.00 1 d . . .
N(3) N 0.5852(4) 0.1796(2) 0.5042(3) 0.0853(16) Uani 1.00 1 d . . .
N(4) N 0.7432(4) 0.4074(3) 0.6116(5) 0.114(2) Uani 1.00 1 d . . .
N(5) N 0.6988(3) 0.3160(2) 0.5182(3) 0.0723(13) Uani 1.00 1 d . . .
N(6) N 0.3700(4) 0.3809(2) 0.3039(3) 0.0827(15) Uani 1.00 1 d . . .
N(7) N 0.5106(3) 0.31299(19) 0.3416(2) 0.0671(12) Uani 1.00 1 d . . .
N(8) N 0.7091(3) 0.3126(2) 0.2703(3) 0.0776(14) Uani 1.00 1 d . . .
N(9) N 0.9448(4) 0.1297(2) 0.4388(3) 0.0932(18) Uani 1.00 1 d . . .
N(10) N 0.8088(3) 0.2013(2) 0.4039(2) 0.0668(12) Uani 1.00 1 d . . .
C(1) C 0.5730(9) 0.1810(5) 0.1064(6) 0.172(4) Uani 1.00 1 d . . .
C(2) C 0.5531(6) 0.1432(4) 0.1989(6) 0.111(2) Uani 1.00 1 d . . .
C(3) C 0.4925(6) 0.0616(4) 0.2959(10) 0.137(3) Uani 1.00 1 d . . .
C(4) C 0.5355(5) 0.1133(3) 0.3595(7) 0.099(2) Uani 1.00 1 d . . .
C(5) C 0.5427(5) 0.1236(3) 0.4658(6) 0.098(2) Uani 1.00 1 d . . .
C(6) C 0.5885(6) 0.1915(4) 0.6137(4) 0.115(2) Uani 1.00 1 d . . .
C(7) C 0.6951(7) 0.2246(4) 0.6567(4) 0.116(2) Uani 1.00 1 d . . .
C(8) C 0.7106(5) 0.2973(3) 0.6223(4) 0.092(2) Uani 1.00 1 d . . .
C(9) C 0.7382(6) 0.3543(4) 0.6778(5) 0.118(2) Uani 1.00 1 d . . .
C(10) C 0.7199(5) 0.3823(3) 0.5166(5) 0.090(2) Uani 1.00 1 d . . .
C(11) C 0.3497(5) 0.2894(3) 0.4352(4) 0.097(2) Uani 1.00 1 d . . .
C(12) C 0.4109(4) 0.3266(2) 0.3623(4) 0.0717(16) Uani 1.00 1 d . . .
C(13) C 0.4466(5) 0.4012(2) 0.2431(4) 0.0843(18) Uani 1.00 1 d . . .
C(14) C 0.5342(4) 0.3592(2) 0.2659(3) 0.0720(16) Uani 1.00 1 d . . .
C(15) C 0.6399(5) 0.3567(3) 0.2310(4) 0.0845(19) Uani 1.00 1 d . . .
C(16) C 0.8200(5) 0.3117(3) 0.2387(4) 0.102(2) Uani 1.00 1 d . . .
C(17) C 0.9036(4) 0.3020(3) 0.3336(5) 0.092(2) Uani 1.00 1 d . . .
C(18) C 0.9032(4) 0.2313(2) 0.3778(4) 0.0762(17) Uani 1.00 1 d . . .
C(19) C 0.9870(5) 0.1856(3) 0.3993(4) 0.094(2) Uani 1.00 1 d . . .
C(20) C 0.8385(5) 0.1389(2) 0.4412(4) 0.0823(19) Uani 1.00 1 d . . .
C(22) C 0.8026(12) 0.0453(7) 0.1974(11) 0.211(6) Uani 1.00 1 d . . .
C(23) C 0.884(2) 0.0636(12) 0.1450(18) 0.355(15) Uani 1.00 1 d . . .
C(24) C 0.9606(15) 0.0705(14) 0.111(2) 0.484(17) Uani 1.00 1 d . . .
H(1) H 0.5115 0.2092 0.0842 0.202 Uiso 1.00 1 c R . .
H(2) H 0.6360 0.2092 0.1214 0.202 Uiso 1.00 1 c R . .
H(3) H 0.5850 0.1492 0.0530 0.202 Uiso 1.00 1 c R . .
H(4) H 0.4854 0.0541 0.1387 0.181 Uiso 1.00 1 c R . .
H(5) H 0.4596 0.0204 0.3172 0.163 Uiso 1.00 1 c R . .
H(6) H 0.5164 0.0893 0.5091 0.119 Uiso 1.00 1 c R . .
H(7) H 0.5806 0.1489 0.6482 0.140 Uiso 1.00 1 c R . .
H(8) H 0.5302 0.2216 0.6261 0.140 Uiso 1.00 1 c R . .
H(9) H 0.7531 0.1974 0.6356 0.139 Uiso 1.00 1 c R . .
H(10) H 0.6990 0.2245 0.7303 0.139 Uiso 1.00 1 c R . .
H(11) H 0.7606 0.4540 0.6294 0.135 Uiso 1.00 1 c R . .
H(12) H 0.7193 0.4086 0.4547 0.107 Uiso 1.00 1 c R . .
H(13) H 0.7515 0.3566 0.7513 0.140 Uiso 1.00 1 c R . .
H(14) H 0.3113 0.2520 0.4005 0.116 Uiso 1.00 1 c R . .
H(15) H 0.3995 0.2721 0.4905 0.116 Uiso 1.00 1 c R . .
H(16) H 0.2989 0.3196 0.4622 0.116 Uiso 1.00 1 c R . .
H(17) H 0.2997 0.4011 0.3055 0.097 Uiso 1.00 1 c R . .
H(18) H 0.4401 0.4377 0.1940 0.099 Uiso 1.00 1 c R . .
H(19) H 0.6590 0.3877 0.1791 0.102 Uiso 1.00 1 c R . .
H(20) H 0.8335 0.3543 0.2061 0.125 Uiso 1.00 1 c R . .
H(21) H 0.8259 0.2749 0.1912 0.125 Uiso 1.00 1 c R . .
H(22) H 0.8883 0.3341 0.3855 0.112 Uiso 1.00 1 c R . .
H(23) H 0.9743 0.3111 0.3135 0.112 Uiso 1.00 1 c R . .
H(24) H 0.9845 0.0893 0.4616 0.112 Uiso 1.00 1 c R . .
H(25) H 1.0613 0.1927 0.3882 0.113 Uiso 1.00 1 c R . .
H(26) H 0.7898 0.1061 0.4655 0.099 Uiso 1.00 1 c R . .
H(27) H 0.7651 0.0861 0.2138 0.254 Uiso 1.00 1 c R . .
H(28) H 0.8357 0.0246 0.2595 0.254 Uiso 1.00 1 c R . .
H(29) H 0.8622 0.0294 0.0941 0.434 Uiso 1.00 1 c R . .
H(30) H 0.8528 0.1068 0.1227 0.434 Uiso 1.00 1 c R . .
H(31) H 0.9785 0.1181 0.1200 0.585 Uiso 1.00 1 c R . .
H(32) H 0.9592 0.0587 0.0396 0.585 Uiso 1.00 1 c R . .
H(33) H 1.0141 0.0433 0.1508 0.585 Uiso 1.00 1 c R . .

loop_
_atom_site_aniso_label
_atom_site_aniso_U_11
_atom_site_aniso_U_22
_atom_site_aniso_U_33
_atom_site_aniso_U_12
_atom_site_aniso_U_13
_atom_site_aniso_U_23
Fe(1) 0.0618(4) 0.0608(4) 0.0563(3) 0.0093(3) 0.0085(2) 0.0082(2)
Cl(1) 0.0980(12) 0.0938(10) 0.1514(15) 0.0194(9) 0.0170(11) 0.0173(10)
Cl(2) 0.0636(8) 0.0702(7) 0.0860(8) 0.0026(6) 0.0128(6) -0.0005(6)
O(1) 0.074(2) 0.097(2) 0.194(4) 0.009(2) 0.046(3) 0.034(2)
O(2) 0.115(4) 0.200(6) 0.275(8) -0.002(4) -0.054(5) 0.116(6)
O(3) 0.131(4) 0.082(2) 0.179(4) -0.013(2) 0.034(3) 0.018(2)
O(4) 0.264(9) 0.253(7) 0.262(8) -0.138(7) 0.171(7) -0.174(7)
O(5) 0.217(12) 0.294(13) 0.78(3) -0.041(10) 0.099(16) -0.287(18)
N(1) 0.098(5) 0.163(7) 0.193(7) 0.014(5) -0.030(5) -0.085(6)
N(2) 0.068(3) 0.090(3) 0.098(3) 0.018(2) -0.005(2) -0.014(2)
N(3) 0.080(3) 0.088(3) 0.091(3) 0.018(2) 0.022(2) 0.033(2)
N(4) 0.097(4) 0.108(4) 0.132(4) 0.008(3) -0.007(3) -0.048(3)
N(5) 0.076(3) 0.080(2) 0.060(2) 0.012(2) 0.003(2) -0.001(2)
N(6) 0.071(3) 0.073(2) 0.098(3) 0.018(2) -0.018(2) -0.009(2)
N(7) 0.071(2) 0.069(2) 0.059(2) 0.012(2) -0.0038(19) 0.0036(19)
N(8) 0.083(3) 0.088(2) 0.063(2) 0.017(2) 0.015(2) 0.020(2)
N(9) 0.084(3) 0.100(3) 0.095(3) 0.037(3) 0.007(2) -0.001(2)
N(10) 0.070(2) 0.067(2) 0.065(2) 0.015(2) 0.013(2) 0.0056(19)
C(1) 0.218(11) 0.194(9) 0.094(5) 0.050(8) -0.025(6) -0.048(6)
C(2) 0.084(4) 0.115(5) 0.126(6) 0.013(4) -0.022(4) -0.043(5)
C(3) 0.077(5) 0.077(4) 0.254(11) -0.016(3) 0.002(7) -0.041(6)
C(4) 0.059(3) 0.089(4) 0.147(6) 0.000(3) 0.004(4) -0.004(4)
C(5) 0.074(4) 0.068(3) 0.156(6) -0.001(3) 0.025(4) 0.025(3)
C(6) 0.119(6) 0.143(6) 0.088(4) 0.014(4) 0.031(4) 0.048(4)
C(7) 0.135(6) 0.149(6) 0.063(3) 0.035(5) 0.009(3) 0.032(3)
C(8) 0.085(4) 0.120(4) 0.068(3) 0.022(3) -0.004(3) -0.006(3)
C(9) 0.114(5) 0.152(6) 0.083(4) 0.024(5) -0.015(4) -0.037(4)
C(10) 0.083(4) 0.090(4) 0.095(4) 0.015(3) -0.002(3) -0.015(3)
C(11) 0.070(3) 0.121(5) 0.099(4) 0.013(3) 0.008(3) 0.005(3)
C(12) 0.066(3) 0.075(3) 0.071(3) 0.009(2) -0.007(2) -0.009(2)
C(13) 0.094(4) 0.072(3) 0.081(3) 0.013(3) -0.017(3) 0.011(2)
C(14) 0.084(3) 0.066(2) 0.064(2) 0.012(2) -0.002(2) 0.006(2)
C(15) 0.105(4) 0.086(3) 0.063(3) 0.012(3) 0.013(3) 0.018(2)
C(16) 0.099(4) 0.123(4) 0.092(4) 0.026(3) 0.049(3) 0.037(3)
C(17) 0.064(3) 0.111(4) 0.106(4) -0.001(3) 0.031(3) 0.011(3)
C(18) 0.069(3) 0.090(3) 0.071(3) 0.012(3) 0.015(2) -0.004(2)
C(19) 0.061(3) 0.131(5) 0.091(4) 0.023(3) 0.010(3) -0.002(3)
C(20) 0.085(4) 0.082(3) 0.080(3) 0.020(3) 0.007(2) 0.002(2)
C(22) 0.206(14) 0.184(11) 0.245(14) 0.006(9) 0.031(11) -0.105(11)
C(23) 0.31(3) 0.38(2) 0.40(3) -0.05(2) 0.12(2) 0.18(2)
C(24) 0.182(19) 0.64(4) 0.64(4) -0.00(2) 0.09(2) 0.48(3)

loop_
_atom_type_symbol
_atom_type_description
_atom_type_scat_dispersion_real
_atom_type_scat_dispersion_imag
_atom_type_scat_source
C C 0.003 0.002
;
International Tables for Crystallography
(1992, Vol. C, Tables 4.2.6.8 and 6.1.1.4)
;
H H 0.000 0.000
;
International Tables for Crystallography
(1992, Vol. C, Table 6.1.1.4)
;
O O 0.011 0.006
;
International Tables for Crystallography
(1992, Vol. C, Tables 4.2.6.8 and 6.1.1.4)
;
N N 0.006 0.003
;
International Tables for Crystallography
(1992, Vol. C, Tables 4.2.6.8 and 6.1.1.4)
;
Cl Cl 0.148 0.159
;
International Tables for Crystallography
(1992, Vol. C, Tables 4.2.6.8 and 6.1.1.4)
;
Fe Fe 0.346 0.844
;
International Tables for Crystallography
(1992, Vol. C, Tables 4.2.6.8 and 6.1.1.4)
;

loop_
_geom_angle_atom_site_label_1
_geom_angle_atom_site_label_2
_geom_angle_atom_site_label_3
_geom_angle
_geom_angle_publ_flag
_geom_angle_site_symmetry_1
_geom_angle_site_symmetry_2
_geom_angle_site_symmetry_3
N(2) Fe(1) N(3) 76.22(18) yes . . .
N(2) Fe(1) N(5) 162.88(18) yes . . .
N(2) Fe(1) N(7) 89.13(15) yes . . .
N(2) Fe(1) N(8) 100.07(17) yes . . .
N(2) Fe(1) N(10) 93.52(16) yes . . .
N(3) Fe(1) N(5) 87.07(17) yes . . .
N(3) Fe(1) N(7) 102.25(17) yes . . .
N(3) Fe(1) N(8) 176.17(16) yes . . .
N(3) Fe(1) N(10) 95.30(16) yes . . .
N(5) Fe(1) N(7) 90.78(15) yes . . .
N(5) Fe(1) N(8) 96.56(15) yes . . .
N(5) Fe(1) N(10) 91.72(15) yes . . .
N(7) Fe(1) N(8) 76.55(16) yes . . .
N(7) Fe(1) N(10) 162.38(15) yes . . .
N(8) Fe(1) N(10) 85.83(16) yes . . .
O(1) Cl(2) O(2) 106.7(3) yes . . .
O(1) Cl(2) O(3) 111.7(3) yes . . .
O(1) Cl(2) O(4) 111.5(4) yes . . .
O(2) Cl(2) O(3) 106.1(3) yes . . .
O(2) Cl(2) O(4) 105.4(5) yes . . .
O(3) Cl(2) O(4) 114.7(4) yes . . .
C(2) N(1) C(3) 110.6(8) yes . . .
Fe(1) N(2) C(2) 142.3(4) yes . . .
Fe(1) N(2) C(4) 110.2(4) yes . . .
C(2) N(2) C(4) 107.5(5) yes . . .
Fe(1) N(3) C(5) 114.5(4) yes . . .
Fe(1) N(3) C(6) 126.3(4) yes . . .
C(5) N(3) C(6) 119.2(6) yes . . .
C(9) N(4) C(10) 107.0(6) yes . . .
Fe(1) N(5) C(8) 125.2(3) yes . . .
Fe(1) N(5) C(10) 129.1(3) yes . . .
C(8) N(5) C(10) 105.7(4) yes . . .
C(12) N(6) C(13) 108.1(4) yes . . .
Fe(1) N(7) C(12) 141.6(3) yes . . .
Fe(1) N(7) C(14) 111.4(3) yes . . .
C(12) N(7) C(14) 106.9(4) yes . . .
Fe(1) N(8) C(15) 114.4(4) yes . . .
Fe(1) N(8) C(16) 125.7(3) yes . . .
C(15) N(8) C(16) 119.7(4) yes . . .
C(19) N(9) C(20) 109.1(5) yes . . .
Fe(1) N(10) C(18) 126.2(3) yes . . .
Fe(1) N(10) C(20) 128.3(3) yes . . .
C(18) N(10) C(20) 105.5(4) yes . . .
N(1) C(2) N(2) 108.3(7) yes . . .
N(1) C(2) C(1) 124.6(8) yes . . .
N(2) C(2) C(1) 127.0(7) yes . . .
N(1) C(3) C(4) 106.4(8) yes . . .
N(2) C(4) C(3) 107.2(8) yes . . .
N(2) C(4) C(5) 119.6(5) yes . . .
C(3) C(4) C(5) 133.1(8) yes . . .
N(3) C(5) C(4) 119.2(6) yes . . .
N(3) C(6) C(7) 111.3(6) yes . . .
C(6) C(7) C(8) 115.0(5) yes . . .
N(5) C(8) C(7) 122.2(5) yes . . .
N(5) C(8) C(9) 107.5(6) yes . . .
C(7) C(8) C(9) 130.3(5) yes . . .
N(4) C(9) C(8) 108.2(6) yes . . .
N(4) C(10) N(5) 111.6(5) yes . . .
N(6) C(12) N(7) 109.7(4) yes . . .
N(6) C(12) C(11) 123.9(5) yes . . .
N(7) C(12) C(11) 126.4(4) yes . . .
N(6) C(13) C(14) 106.7(4) yes . . .
N(7) C(14) C(13) 108.5(5) yes . . .
N(7) C(14) C(15) 118.4(4) yes . . .
C(13) C(14) C(15) 133.0(5) yes . . .
N(8) C(15) C(14) 119.2(5) yes . . .
N(8) C(16) C(17) 109.8(4) yes . . .
C(16) C(17) C(18) 113.2(5) yes . . .
N(10) C(18) C(17) 121.6(4) yes . . .
N(10) C(18) C(19) 108.4(5) yes . . .
C(17) C(18) C(19) 130.0(5) yes . . .
N(9) C(19) C(18) 106.9(5) yes . . .
N(9) C(20) N(10) 110.1(5) yes . . .
O(5) C(22) C(23) 115.3(17) yes . . .
C(22) C(23) C(24) 168(2) yes . . .
C(2) N(1) H(4) 124.7 no . . .
C(3) N(1) H(4) 124.7 no . . .
C(9) N(4) H(11) 126.6 no . . .
C(10) N(4) H(11) 126.4 no . . .
C(12) N(6) H(17) 125.9 no . . .
C(13) N(6) H(17) 126.0 no . . .
C(19) N(9) H(24) 125.6 no . . .
C(20) N(9) H(24) 125.3 no . . .
C(2) C(1) H(1) 109.8 no . . .
C(2) C(1) H(2) 109.2 no . . .
C(2) C(1) H(3) 109.4 no . . .
H(1) C(1) H(2) 109.5 no . . .
H(1) C(1) H(3) 109.5 no . . .
H(2) C(1) H(3) 109.5 no . . .
N(1) C(3) H(5) 127.6 no . . .
C(4) C(3) H(5) 126.1 no . . .
N(3) C(5) H(6) 120.9 no . . .
C(4) C(5) H(6) 120.0 no . . .
N(3) C(6) H(7) 109.5 no . . .
N(3) C(6) H(8) 109.2 no . . .
C(7) C(6) H(7) 109.0 no . . .
C(7) C(6) H(8) 108.5 no . . .
H(7) C(6) H(8) 109.5 no . . .
C(6) C(7) H(9) 107.8 no . . .
C(6) C(7) H(10) 108.4 no . . .
C(8) C(7) H(9) 108.1 no . . .
C(8) C(7) H(10) 107.9 no . . .
H(9) C(7) H(10) 109.5 no . . .
N(4) C(9) H(13) 126.1 no . . .
C(8) C(9) H(13) 125.7 no . . .
N(4) C(10) H(12) 124.7 no . . .
N(5) C(10) H(12) 123.7 no . . .
C(12) C(11) H(14) 109.4 no . . .
C(12) C(11) H(15) 109.1 no . . .
C(12) C(11) H(16) 109.9 no . . .
H(14) C(11) H(15) 109.5 no . . .
H(14) C(11) H(16) 109.5 no . . .
H(15) C(11) H(16) 109.5 no . . .
N(6) C(13) H(18) 126.6 no . . .
C(14) C(13) H(18) 126.7 no . . .
N(8) C(15) H(19) 120.1 no . . .
C(14) C(15) H(19) 120.7 no . . .
N(8) C(16) H(20) 109.2 no . . .
N(8) C(16) H(21) 109.3 no . . .
C(17) C(16) H(20) 109.3 no . . .
C(17) C(16) H(21) 109.8 no . . .
H(20) C(16) H(21) 109.5 no . . .
C(16) C(17) H(22) 109.0 no . . .
C(16) C(17) H(23) 108.1 no . . .
C(18) C(17) H(22) 108.5 no . . .
C(18) C(17) H(23) 108.5 no . . .
H(22) C(17) H(23) 109.5 no . . .
N(9) C(19) H(25) 126.8 no . . .
C(18) C(19) H(25) 126.3 no . . .
N(9) C(20) H(26) 125.3 no . . .
N(10) C(20) H(26) 124.6 no . . .
O(5) C(22) H(27) 109.9 no . . .
O(5) C(22) H(28) 108.2 no . . .
C(23) C(22) H(27) 107.8 no . . .
C(23) C(22) H(28) 106.0 no . . .
H(27) C(22) H(28) 109.5 no . . .
C(22) C(23) H(29) 90.4 no . . .
C(22) C(23) H(30) 95.5 no . . .
C(24) C(23) H(29) 89.4 no . . .
C(24) C(23) H(30) 95.7 no . . .
H(29) C(23) H(30) 109.5 no . . .
C(23) C(24) H(31) 105.5 no . . .
C(23) C(24) H(32) 116.0 no . . .
C(23) C(24) H(33) 106.7 no . . .
H(31) C(24) H(32) 109.5 no . . .
H(31) C(24) H(33) 109.5 no . . .
H(32) C(24) H(33) 109.5 no . . .

loop_
_geom_bond_atom_site_label_1
_geom_bond_atom_site_label_2
_geom_bond_distance
_geom_bond_publ_flag
_geom_bond_site_symmetry_1
_geom_bond_site_symmetry_2
Fe(1) N(2) 2.184(4) yes . .
Fe(1) N(3) 2.191(5) yes . .
Fe(1) N(5) 2.139(4) yes . .
Fe(1) N(7) 2.170(4) yes . .
Fe(1) N(8) 2.191(4) yes . .
Fe(1) N(10) 2.132(4) yes . .
Cl(2) O(1) 1.411(4) yes . .
Cl(2) O(2) 1.374(7) yes . .
Cl(2) O(3) 1.396(4) yes . .
Cl(2) O(4) 1.320(8) yes . .
O(5) C(22) 1.34(2) yes . .
N(1) C(2) 1.336(12) yes . .
N(1) C(3) 1.340(16) yes . .
N(2) C(2) 1.325(10) yes . .
N(2) C(4) 1.396(9) yes . .
N(3) C(5) 1.279(8) yes . .
N(3) C(6) 1.435(8) yes . .
N(4) C(9) 1.346(10) yes . .
N(4) C(10) 1.326(9) yes . .
N(5) C(8) 1.390(6) yes . .
N(5) C(10) 1.310(7) yes . .
N(6) C(12) 1.360(6) yes . .
N(6) C(13) 1.351(8) yes . .
N(7) C(12) 1.310(7) yes . .
N(7) C(14) 1.383(6) yes . .
N(8) C(15) 1.270(7) yes . .
N(8) C(16) 1.466(8) yes . .
N(9) C(19) 1.328(8) yes . .
N(9) C(20) 1.322(8) yes . .
N(10) C(18) 1.372(7) yes . .
N(10) C(20) 1.337(6) yes . .
C(1) C(2) 1.450(12) yes . .
C(3) C(4) 1.366(12) yes . .
C(4) C(5) 1.386(12) yes . .
C(6) C(7) 1.507(11) yes . .
C(7) C(8) 1.495(10) yes . .
C(8) C(9) 1.340(10) yes . .
C(11) C(12) 1.462(8) yes . .
C(13) C(14) 1.355(8) yes . .
C(14) C(15) 1.422(9) yes . .
C(16) C(17) 1.524(8) yes . .
C(17) C(18) 1.486(8) yes . .
C(18) C(19) 1.362(8) yes . .
C(22) C(23) 1.31(3) yes . .
C(23) C(24) 1.10(3) yes . .
N(1) H(4) 0.950 no . .
N(4) H(11) 0.950 no . .
N(6) H(17) 0.950 no . .
N(9) H(24) 0.950 no . .
C(1) H(1) 0.950 no . .
C(1) H(2) 0.950 no . .
C(1) H(3) 0.950 no . .
C(3) H(5) 0.950 no . .
C(5) H(6) 0.950 no . .
C(6) H(7) 0.950 no . .
C(6) H(8) 0.950 no . .
C(7) H(9) 0.950 no . .
C(7) H(10) 0.950 no . .
C(9) H(13) 0.950 no . .
C(10) H(12) 0.950 no . .
C(11) H(14) 0.950 no . .
C(11) H(15) 0.950 no . .
C(11) H(16) 0.950 no . .
C(13) H(18) 0.950 no . .
C(15) H(19) 0.950 no . .
C(16) H(20) 0.950 no . .
C(16) H(21) 0.950 no . .
C(17) H(22) 0.950 no . .
C(17) H(23) 0.950 no . .
C(19) H(25) 0.950 no . .
C(20) H(26) 0.950 no . .
C(22) H(27) 0.950 no . .
C(22) H(28) 0.950 no . .
C(23) H(29) 0.950 no . .
C(23) H(30) 0.950 no . .
C(24) H(31) 0.950 no . .
C(24) H(32) 0.950 no . .
C(24) H(33) 0.950 no . .

loop_
_geom_contact_atom_site_label_1
_geom_contact_atom_site_label_2
_geom_contact_distance
_geom_contact_publ_flag
_geom_contact_site_symmetry_1
_geom_contact_site_symmetry_2
Cl(1) O(6) 2.928(19) ? . 1_455
Cl(1) O(6) 3.278(17) ? . 3_666
Cl(1) N(1) 3.431(9) ? . 2_555
Cl(1) N(4) 3.305(6) ? . 3_666
Cl(1) N(6) 3.110(5) ? . .
Cl(1) C(3) 3.524(9) ? . 2_555
O(1) O(1) 3.179(6) ? . 3_556
O(1) N(9) 2.984(6) ? . 1_455
O(1) N(9) 3.268(6) ? . 3_656
O(1) C(20) 3.327(6) ? . 3_656
O(2) C(3) 3.510(11) ? . 3_656
O(2) C(4) 3.482(9) ? . 3_656
O(2) C(5) 3.450(9) ? . 3_656
O(3) N(9) 3.562(7) ? . 1_455
O(3) C(19) 3.340(8) ? . 1_455
O(4) C(3) 3.508(13) ? . .
O(4) C(13) 3.416(10) ? . 2_545
O(5) O(6) 2.66(2) ? . 2_645
O(5) N(1) 3.301(16) ? . .
O(5) C(10) 3.241(19) ? . 2_645
O(5) C(15) 3.473(15) ? . 2_645
O(6) Cl(1) 2.928(19) ? . 1_655
O(6) Cl(1) 3.278(17) ? . 3_666
O(6) O(5) 2.66(2) ? . 2_655
O(6) O(6) 2.05(2) ? . 3_766
O(6) N(1) 3.229(19) ? . 2_655
O(6) N(1) 3.133(19) ? . 4_555
O(6) N(4) 3.498(19) ? . .
O(6) C(1) 3.551(18) ? . 4_555
O(6) C(10) 3.353(19) ? . .
O(6) C(17) 3.556(17) ? . .
N(1) Cl(1) 3.431(9) ? . 2_545
N(1) O(5) 3.301(16) ? . .
N(1) O(6) 3.229(19) ? . 2_645
N(1) O(6) 3.133(19) ? . 4_454
N(1) N(4) 3.311(9) ? . 4_454
N(1) C(9) 3.506(11) ? . 4_454
N(4) Cl(1) 3.305(6) ? . 3_666
N(4) O(6) 3.498(19) ? . .
N(4) N(1) 3.311(9) ? . 4_555
N(4) C(24) 3.50(2) ? . 4_455
N(6) Cl(1) 3.110(5) ? . .
N(6) C(7) 3.393(8) ? . 4_454
N(9) O(1) 2.984(6) ? . 1_655
N(9) O(1) 3.268(6) ? . 3_656
N(9) O(3) 3.562(7) ? . 1_655
C(1) O(6) 3.551(18) ? . 4_454
C(3) Cl(1) 3.524(9) ? . 2_545
C(3) O(2) 3.510(11) ? . 3_656
C(3) O(4) 3.508(13) ? . .
C(4) O(2) 3.482(9) ? . 3_656
C(5) O(2) 3.450(9) ? . 3_656
C(7) N(6) 3.393(8) ? . 4_555
C(9) N(1) 3.506(11) ? . 4_555
C(10) O(5) 3.241(19) ? . 2_655
C(10) O(6) 3.353(19) ? . .
C(13) O(4) 3.416(10) ? . 2_555
C(15) O(5) 3.473(15) ? . 2_655
C(17) O(6) 3.556(17) ? . .
C(19) O(3) 3.340(8) ? . 1_655
C(20) O(1) 3.327(6) ? . 3_656
C(24) N(4) 3.50(2) ? . 4_554
